data_1519401
loop_
_publ_author_name
'Chow, Chun Y.'
'Bolvin, H\'el\`ene'
'Campbell, Victoria E.'
'Guillot, R\'egis'
'Kampf, Jeff W.'
'Wernsdorfer, Wolfgang'
'Gendron, Fr\'ed\'eric'
'Autschbach, Jochen'
'Pecoraro, Vincent L.'
'Mallah, Talal'

_publ_section_title
;
 Assessing the exchange coupling in binuclear lanthanide(iii) complexes
 and the slow relaxation of the magnetization in the antiferromagnetically
 coupled Dy2derivative
;
_journal_issue 7
_journal_name_full 'Chem. Sci.'
_journal_page_first 4148
_journal_paper_doi 10.1039/C5SC01029B
_journal_volume 6
_journal_year 2015
_chemical_formula_moiety 'C77 H64 Ga4 N12 O26 Tb2, 3(C5 H5 N), 2(C H4 O), 3(O H2) '
_chemical_formula_sum 'C94 H93 Ga4 N15 O31 Tb2'
_chemical_formula_weight 2525.55
_chemical_name_systematic
; 
 ? 
;
_space_group_IT_number 15
_symmetry_cell_setting monoclinic
_symmetry_space_group_name_Hall '-C 2yc'
_symmetry_space_group_name_H-M 'C 1 2/c 1'
_atom_sites_solution_hydrogens geom
_atom_sites_solution_primary direct
_atom_sites_solution_secondary difmap
_audit_creation_method SHELXL-97
_audit_update_record
;
2014-08-22 deposited with the CCDC.
2015-05-06 downloaded from the CCDC.
;
_cell_angle_alpha 90.00
_cell_angle_beta 99.3020(10)
_cell_angle_gamma 90.00
_cell_formula_units_Z 4
_cell_length_a 25.1697(6)
_cell_length_b 22.1217(6)
_cell_length_c 17.9895(5)
_cell_measurement_reflns_used 9854
_cell_measurement_temperature 100(1)
_cell_measurement_theta_max 30.62
_cell_measurement_theta_min 2.49
_cell_volume 9884.8(5)
_computing_cell_refinement 'Bruker SAINT'
_computing_data_collection 'Bruker APEX2'
_computing_data_reduction 'Bruker SAINT'
_computing_molecular_graphics 'Bruker SHELXTL'
_computing_publication_material 'Bruker SHELXTL'
_computing_structure_refinement 'SHELXL-97 (Sheldrick, 1997)'
_computing_structure_solution 'SHELXS-97 (Sheldrick, 1990)'
_diffrn_ambient_temperature 100(1)
_diffrn_measured_fraction_theta_full 0.992
_diffrn_measured_fraction_theta_max 0.984
_diffrn_measurement_device_type 'Bruker APEX-II CCD'
_diffrn_measurement_method '\f and \w scans'
_diffrn_radiation_monochromator graphite
_diffrn_radiation_source 'fine-focus sealed tube'
_diffrn_radiation_type MoK\a
_diffrn_radiation_wavelength 0.71073
_diffrn_reflns_av_R_equivalents 0.0644
_diffrn_reflns_av_sigmaI/netI 0.0339
_diffrn_reflns_limit_h_max 36
_diffrn_reflns_limit_h_min -30
_diffrn_reflns_limit_k_max 31
_diffrn_reflns_limit_k_min -31
_diffrn_reflns_limit_l_max 25
_diffrn_reflns_limit_l_min -25
_diffrn_reflns_number 152738
_diffrn_reflns_theta_full 25.00
_diffrn_reflns_theta_max 30.67
_diffrn_reflns_theta_min 1.59
_diffrn_standards_number 0
_exptl_absorpt_coefficient_mu 2.462
_exptl_absorpt_correction_T_max 0.9298
_exptl_absorpt_correction_T_min 0.5670
_exptl_absorpt_correction_type multi-scan
_exptl_absorpt_process_details SADABS
_exptl_crystal_colour colorless
_exptl_crystal_density_diffrn 1.697
_exptl_crystal_density_method 'not measured'
_exptl_crystal_description plate
_exptl_crystal_F_000 5056
_exptl_crystal_size_max 0.26
_exptl_crystal_size_mid 0.08
_exptl_crystal_size_min 0.03
_refine_diff_density_max 1.467
_refine_diff_density_min -0.899
_refine_diff_density_rms 0.130
_refine_ls_extinction_method none
_refine_ls_goodness_of_fit_ref 1.130
_refine_ls_hydrogen_treatment constr
_refine_ls_matrix_type full
_refine_ls_number_parameters 750
_refine_ls_number_reflns 15061
_refine_ls_number_restraints 70
_refine_ls_restrained_S_all 1.309
_refine_ls_R_factor_all 0.0657
_refine_ls_R_factor_gt 0.0372
_refine_ls_shift/su_max 0.003
_refine_ls_shift/su_mean 0.000
_refine_ls_structure_factor_coef Fsqd
_refine_ls_weighting_details 'calc w=1/[\s^2^(Fo^2^)+(0.0327P)^2^+49.1919P] where P=(Fo^2^+2Fc^2^)/3'
_refine_ls_weighting_scheme calc
_refine_ls_wR_factor_gt 0.0814
_refine_ls_wR_factor_ref 0.0980
_reflns_number_gt 11375
_reflns_number_total 15061
_reflns_threshold_expression >2sigma(I)
_cod_data_source_file c5sc01029b2.cif
_cod_data_source_block 2-Ga4Tb2
_cod_depositor_comments
;
The following automatic conversions were performed:

'_symmetry_cell_setting' value 'Monoclinic' changed to 'monoclinic'
according to
/usr/data/users/saulius/crontab/automatic-downloads/rss-feeds/RSC/lib/dictionaries/cif_core.dic
dictionary named 'cif_core.dic' version 2.4.2 from 2011-04-26.

Automatic conversion script
Id: cif_fix_values 3271 2015-04-21 07:52:19Z andrius 

 Adding full bibliography for 1519400--1519404.cif.
;
_cod_original_sg_symbol_H-M C2/c
_cod_database_code 1519401

loop_
_symmetry_equiv_pos_as_xyz
'x, y, z'
'-x, y, -z+1/2'
'x+1/2, y+1/2, z'
'-x+1/2, y+1/2, -z+1/2'
'-x, -y, -z'
'x, -y, z-1/2'
'-x+1/2, -y+1/2, -z'
'x+1/2, -y+1/2, z-1/2'

loop_
_atom_site_label
_atom_site_type_symbol
_atom_site_fract_x
_atom_site_fract_y
_atom_site_fract_z
_atom_site_U_iso_or_equiv
_atom_site_adp_type
_atom_site_occupancy
_atom_site_symmetry_multiplicity
_atom_site_calc_flag
_atom_site_refinement_flags
_atom_site_disorder_assembly
_atom_site_disorder_group
Tb1 Tb 0.185580(7) 0.278761(8) 1.032159(11) 0.02029(5) Uani 1 1 d . . .
Ga1 Ga 0.052516(17) 0.288121(19) 1.06658(2) 0.02133(9) Uani 1 1 d . E .
Ga2 Ga 0.131645(17) 0.122418(19) 0.96275(2) 0.02198(9) Uani 1 1 d . . .
O1 O 0.20672(11) 0.37760(13) 1.05507(17) 0.0268(6) Uani 1 1 d . E .
O2 O 0.22628(11) 0.19866(12) 0.98103(16) 0.0242(6) Uani 1 1 d . . .
O3 O 0.13580(12) 0.04534(13) 0.92080(18) 0.0295(6) Uani 1 1 d . . .
O4 O 0.05375(11) 0.11982(13) 0.95987(16) 0.0256(6) Uani 1 1 d . E .
O5 O 0.12253(10) 0.20094(12) 1.00853(16) 0.0212(5) Uani 1 1 d . E .
O6 O -0.01979(11) 0.28131(13) 1.02046(18) 0.0287(6) Uani 1 1 d . . .
O7 O 0.12901(11) 0.28584(12) 1.12831(15) 0.0225(5) Uani 1 1 d . E .
O8 O 0.03724(11) 0.25760(13) 1.16255(16) 0.0261(6) Uani 1 1 d . . .
O9 O 0.23035(11) 0.23704(13) 1.14198(16) 0.0249(6) Uani 1 1 d . E .
O10 O 0.04394(12) 0.37309(13) 1.09385(18) 0.0285(6) Uani 1 1 d . . .
O11 O 0.09344(11) 0.32628(12) 0.99247(16) 0.0242(6) Uani 1 1 d . E .
O12 O 0.0924(3) 0.49972(19) 0.9529(3) 0.0816(17) Uani 1 1 d . . .
H12A H 0.0979 0.5291 0.9274 0.122 Uiso 1 1 calc R . .
O800 O 0.05100(14) 0.81724(17) 0.8240(2) 0.0422(8) Uani 1 1 d . . .
N1 N 0.20868(13) 0.13939(14) 0.96775(19) 0.0224(6) Uani 1 1 d . . .
N2 N 0.06924(13) 0.21044(15) 1.01858(19) 0.0221(6) Uani 1 1 d . . .
N3 N 0.08377(14) 0.24230(16) 1.20971(19) 0.0253(7) Uani 1 1 d . E .
H3A H 0.0825 0.2223 1.2504 0.030 Uiso 1 1 calc R . .
N4 N 0.09066(14) 0.38785(15) 1.0007(2) 0.0269(7) Uani 1 1 d . . .
H4A H 0.1054 0.4116 0.9721 0.032 Uiso 1 1 calc R E .
N100 N 0.11565(14) 0.16238(17) 0.8515(2) 0.0279(7) Uani 1 1 d . E .
N110 N 0.14137(15) 0.08248(15) 1.0721(2) 0.0274(7) Uani 1 1 d . E .
C1 C 0.25414(16) 0.39675(18) 1.0507(2) 0.0239(8) Uani 1 1 d . . .
C2 C 0.26684(17) 0.46115(18) 1.0667(2) 0.0264(8) Uani 1 1 d . E .
C3 C 0.2229(2) 0.4992(2) 1.0707(3) 0.0353(10) Uani 1 1 d . . .
H3 H 0.1884 0.4830 1.0629 0.042 Uiso 1 1 calc R E .
C4 C 0.2294(2) 0.5601(2) 1.0859(3) 0.0443(12) Uani 1 1 d . E .
H4 H 0.1997 0.5845 1.0885 0.053 Uiso 1 1 calc R . .
C5 C 0.2804(2) 0.5842(2) 1.0971(3) 0.0410(12) Uani 1 1 d . . .
H5 H 0.2853 0.6252 1.1072 0.049 Uiso 1 1 calc R E .
C6 C 0.3241(2) 0.5481(2) 1.0934(3) 0.0339(10) Uani 1 1 d . E .
H6 H 0.3583 0.5653 1.1013 0.041 Uiso 1 1 calc R . .
C7 C 0.31893(18) 0.48615(18) 1.0782(2) 0.0268(8) Uani 1 1 d . . .
C8 C 0.03654(16) 0.16712(18) 0.9904(2) 0.0231(7) Uani 1 1 d . E .
C9 C -0.02149(16) 0.17396(19) 0.9925(2) 0.0242(8) Uani 1 1 d . . .
C10 C -0.05338(17) 0.1223(2) 0.9772(2) 0.0270(8) Uani 1 1 d . E .
H10 H -0.0372 0.0858 0.9682 0.032 Uiso 1 1 calc R . .
C11 C -0.10831(18) 0.1242(2) 0.9752(2) 0.0317(9) Uani 1 1 d . . .
H11 H -0.1289 0.0892 0.9661 0.038 Uiso 1 1 calc R E .
C12 C -0.13255(17) 0.1789(2) 0.9869(3) 0.0325(9) Uani 1 1 d . E .
H12 H -0.1696 0.1807 0.9854 0.039 Uiso 1 1 calc R . .
C13 C -0.10210(17) 0.2305(2) 1.0008(2) 0.0299(9) Uani 1 1 d . . .
H13 H -0.1192 0.2670 1.0074 0.036 Uiso 1 1 calc R E .
C14 C -0.04595(16) 0.22969(19) 1.0054(2) 0.0255(8) Uani 1 1 d . E .
C15 C 0.13003(16) 0.25861(18) 1.1917(2) 0.0237(8) Uani 1 1 d . . .
C16 C 0.18028(16) 0.24814(17) 1.2434(2) 0.0233(7) Uani 1 1 d . E .
C17 C 0.18072(19) 0.2504(2) 1.3212(2) 0.0322(9) Uani 1 1 d . . .
H17 H 0.1487 0.2567 1.3395 0.039 Uiso 1 1 calc R E .
C18 C 0.2280(2) 0.2433(2) 1.3710(3) 0.0353(10) Uani 1 1 d . E .
H18 H 0.2280 0.2453 1.4227 0.042 Uiso 1 1 calc R . .
C19 C 0.27534(19) 0.2332(2) 1.3432(3) 0.0347(10) Uani 1 1 d . . .
H19 H 0.3073 0.2280 1.3765 0.042 Uiso 1 1 calc R E .
C20 C 0.27560(18) 0.23090(19) 1.2670(2) 0.0291(9) Uani 1 1 d . E .
H20 H 0.3080 0.2238 1.2498 0.035 Uiso 1 1 calc R . .
C21 C 0.22868(16) 0.23888(17) 1.2144(2) 0.0228(7) Uani 1 1 d . . .
C22 C 0.06547(17) 0.40964(19) 1.0523(3) 0.0279(8) Uani 1 1 d . E .
C23 C 0.0618(2) 0.4753(2) 1.0644(3) 0.0389(11) Uani 1 1 d . . .
C24 C 0.0424(3) 0.4944(3) 1.1272(4) 0.0675(19) Uani 1 1 d . E .
H24 H 0.0334 0.4662 1.1614 0.081 Uiso 1 1 calc R . .
C25 C 0.0360(4) 0.5553(3) 1.1401(6) 0.095(3) Uani 1 1 d . . .
H25 H 0.0231 0.5680 1.1832 0.115 Uiso 1 1 calc R E .
C26 C 0.0485(4) 0.5971(3) 1.0896(5) 0.085(3) Uani 1 1 d . E .
H26 H 0.0444 0.6381 1.0986 0.102 Uiso 1 1 calc R . .
C27 C 0.0662(3) 0.5795(3) 1.0284(4) 0.067(2) Uani 1 1 d . . .
H27 H 0.0737 0.6084 0.9938 0.080 Uiso 1 1 calc R E .
C28 C 0.0743(3) 0.5181(2) 1.0140(3) 0.0517(15) Uani 1 1 d . E .
C100 C 0.08685(19) 0.2121(2) 0.8365(3) 0.0349(10) Uani 1 1 d . . .
H100 H 0.0754 0.2328 0.8760 0.042 Uiso 1 1 calc R E .
C101 C 0.0730(2) 0.2347(3) 0.7643(3) 0.0445(12) Uani 1 1 d . E .
H101 H 0.0526 0.2697 0.7554 0.053 Uiso 1 1 calc R . .
C102 C 0.0902(2) 0.2043(3) 0.7059(3) 0.0478(14) Uani 1 1 d . . .
H102 H 0.0807 0.2178 0.6566 0.057 Uiso 1 1 calc R E .
C103 C 0.1214(2) 0.1538(3) 0.7215(3) 0.0471(13) Uani 1 1 d . E .
H103 H 0.1344 0.1332 0.6830 0.056 Uiso 1 1 calc R . .
C104 C 0.1333(2) 0.1343(2) 0.7942(3) 0.0376(11) Uani 1 1 d . . .
H104 H 0.1546 0.0999 0.8044 0.045 Uiso 1 1 calc R E .
C110 C 0.1092(2) 0.0372(2) 1.0858(3) 0.0344(10) Uani 1 1 d . . .
H110 H 0.0834 0.0231 1.0467 0.041 Uiso 1 1 calc R E .
C111 C 0.1127(2) 0.0108(2) 1.1556(3) 0.0456(13) Uani 1 1 d . E .
H111 H 0.0893 -0.0201 1.1638 0.055 Uiso 1 1 calc R . .
C112 C 0.1513(3) 0.0309(2) 1.2128(3) 0.0582(17) Uani 1 1 d . . .
H112 H 0.1547 0.0132 1.2603 0.070 Uiso 1 1 calc R E .
C113 C 0.1849(3) 0.0773(3) 1.1995(3) 0.0561(16) Uani 1 1 d . E .
H113 H 0.2112 0.0917 1.2377 0.067 Uiso 1 1 calc R . .
C114 C 0.1785(2) 0.1018(2) 1.1283(3) 0.0399(11) Uani 1 1 d . . .
H114 H 0.2012 0.1332 1.1190 0.048 Uiso 1 1 calc R E .
N600 N 0.0135(2) -0.0553(3) 0.7839(4) 0.0669(18) Uani 0.50 1 d P . 1
C600 C 0.0135(2) -0.0553(3) 0.7839(4) 0.0669(18) Uani 0.50 1 d P . 2
H600 H 0.0241 -0.0916 0.8079 0.080 Uiso 0.50 1 calc PR . 2
C601 C 0.0265(3) -0.0015(4) 0.8201(4) 0.071(2) Uani 1 1 d . . .
H601 H 0.0448 -0.0018 0.8693 0.085 Uiso 1 1 calc R . 1
C602 C 0.0133(3) 0.0523(3) 0.7857(5) 0.075(2) Uani 1 1 d . . .
H602 H 0.0224 0.0885 0.8109 0.089 Uiso 1 1 calc R . .
N200 N 0.1949(3) 0.5026(3) 0.8256(4) 0.0316(16) Uani 0.50 1 d PD A 1
C200 C 0.1823(3) 0.5232(3) 0.7554(4) 0.0247(16) Uani 0.50 1 d PD A 1
H200 H 0.1578 0.5015 0.7214 0.030 Uiso 0.50 1 calc PR A 1
C201 C 0.2044(4) 0.5757(5) 0.7306(6) 0.030(2) Uani 0.50 1 d PD A 1
H201 H 0.1964 0.5880 0.6806 0.036 Uiso 0.50 1 calc PR A 1
C202 C 0.2376(5) 0.6081(6) 0.7818(10) 0.043(5) Uani 0.50 1 d PD A 1
H202 H 0.2513 0.6447 0.7679 0.052 Uiso 0.50 1 calc PR A 1
C203 C 0.2514(6) 0.5878(7) 0.8536(10) 0.051(5) Uani 0.50 1 d PD A 1
H203 H 0.2739 0.6102 0.8893 0.061 Uiso 0.50 1 calc PR A 1
C204 C 0.2316(6) 0.5345(6) 0.8715(8) 0.053(4) Uani 0.50 1 d PD A 1
H204 H 0.2443 0.5187 0.9190 0.064 Uiso 0.50 1 calc PR A 1
C830 C 0.1006(8) 0.6303(5) 0.8457(10) 0.106(8) Uani 0.50 1 d PD B 1
H83A H 0.0802 0.6620 0.8643 0.160 Uiso 0.50 1 calc PR B 1
H83B H 0.1084 0.6412 0.7970 0.160 Uiso 0.50 1 calc PR B 1
H83C H 0.1337 0.6243 0.8798 0.160 Uiso 0.50 1 calc PR B 1
O830 O 0.0722(4) 0.5795(3) 0.8402(5) 0.053(2) Uani 0.50 1 d PD B 1
H830 H 0.0417 0.5867 0.8482 0.079 Uiso 0.50 1 calc PR B 1
N210 N 0.1664(8) 0.5583(11) 0.8682(10) 0.157(8) Uani 0.50 1 d PDU C 2
C210 C 0.1421(9) 0.5725(15) 0.7977(12) 0.197(11) Uani 0.50 1 d PDU C 2
H210 H 0.1048 0.5732 0.7862 0.236 Uiso 0.50 1 calc PR C 2
C211 C 0.1742(12) 0.5865(13) 0.7405(11) 0.155(10) Uani 0.50 1 d PDU C 2
H211 H 0.1585 0.5889 0.6901 0.185 Uiso 0.50 1 calc PR C 2
C212 C 0.2268(11) 0.5961(13) 0.7608(14) 0.100(8) Uani 0.50 1 d PDU C 2
H212 H 0.2476 0.6099 0.7260 0.120 Uiso 0.50 1 calc PR C 2
C213 C 0.2493(11) 0.5854(15) 0.8329(14) 0.097(8) Uani 0.50 1 d PDU C 2
H213 H 0.2852 0.5957 0.8493 0.117 Uiso 0.50 1 calc PR C 2
C214 C 0.2204(8) 0.5600(13) 0.8811(10) 0.099(7) Uani 0.50 1 d PDU C 2
H214 H 0.2385 0.5430 0.9252 0.119 Uiso 0.50 1 calc PR C 2
O820 O 0.0000 0.3584(3) 0.2500 0.087(2) Uani 1 2 d S D 2
O510 O 0.1748(6) 0.2969(6) 0.9014(10) 0.0143(19) Uani 0.50 1 d P E 1
C810 C 0.0953(5) 0.4055(4) 0.8142(6) 0.042(2) Uani 0.50 1 d PD F 1
H81A H 0.0694 0.3782 0.8294 0.063 Uiso 0.50 1 calc PR F 1
H81B H 0.1059 0.3912 0.7684 0.063 Uiso 0.50 1 calc PR F 1
H81C H 0.0797 0.4450 0.8062 0.063 Uiso 0.50 1 calc PR F 1
O810 O 0.1387(3) 0.4083(3) 0.8684(4) 0.0309(14) Uani 0.50 1 d P F 1
H810 H 0.1555 0.4394 0.8635 0.046 Uiso 0.50 1 calc PR F 1
C500 C 0.1671(8) 0.3674(8) 0.8647(10) 0.092(5) Uani 0.50 1 d PDU E 2
H50A H 0.1795 0.3988 0.9002 0.138 Uiso 0.50 1 calc PR E 2
H50B H 0.1287 0.3700 0.8510 0.138 Uiso 0.50 1 calc PR E 2
H50C H 0.1836 0.3722 0.8206 0.138 Uiso 0.50 1 calc PR E 2
O500 O 0.1818(8) 0.3079(8) 0.8992(14) 0.037(4) Uani 0.50 1 d PDU E 2
H500 H 0.1906 0.2779 0.8670 0.044 Uiso 0.50 1 calc PR E 2

loop_
_atom_site_aniso_label
_atom_site_aniso_U_11
_atom_site_aniso_U_22
_atom_site_aniso_U_33
_atom_site_aniso_U_23
_atom_site_aniso_U_13
_atom_site_aniso_U_12
Tb1 0.01985(9) 0.01886(8) 0.02296(9) -0.00045(7) 0.00587(6) 0.00007(7)
Ga1 0.0201(2) 0.0213(2) 0.0232(2) 0.00232(16) 0.00554(16) 0.00127(15)
Ga2 0.0226(2) 0.02058(19) 0.0237(2) -0.00305(16) 0.00673(16) -0.00278(15)
O1 0.0242(14) 0.0223(14) 0.0351(16) -0.0043(12) 0.0080(12) 0.0016(11)
O2 0.0255(14) 0.0176(12) 0.0306(15) -0.0056(11) 0.0078(12) -0.0040(10)
O3 0.0299(16) 0.0258(14) 0.0338(16) -0.0083(12) 0.0080(13) -0.0053(12)
O4 0.0253(14) 0.0250(14) 0.0273(14) -0.0042(11) 0.0067(12) -0.0033(11)
O5 0.0177(12) 0.0217(12) 0.0261(14) -0.0010(10) 0.0091(11) 0.0000(10)
O6 0.0199(13) 0.0281(14) 0.0373(17) 0.0053(13) 0.0024(12) 0.0013(11)
O7 0.0216(13) 0.0247(13) 0.0219(13) 0.0016(10) 0.0061(10) 0.0013(10)
O8 0.0205(14) 0.0315(15) 0.0271(14) 0.0067(12) 0.0064(11) 0.0034(11)
O9 0.0223(14) 0.0298(14) 0.0229(14) -0.0015(11) 0.0044(11) 0.0010(11)
O10 0.0275(15) 0.0236(14) 0.0356(16) 0.0015(12) 0.0083(13) 0.0073(11)
O11 0.0272(14) 0.0182(12) 0.0279(15) 0.0033(11) 0.0065(12) 0.0000(10)
O12 0.160(6) 0.032(2) 0.055(3) 0.017(2) 0.025(3) -0.012(3)
O800 0.0378(19) 0.052(2) 0.042(2) -0.0193(16) 0.0203(16) -0.0100(16)
N1 0.0233(16) 0.0166(14) 0.0281(17) -0.0031(12) 0.0060(13) -0.0028(12)
N2 0.0185(15) 0.0248(16) 0.0241(16) 0.0015(12) 0.0066(12) -0.0001(12)
N3 0.0244(17) 0.0292(17) 0.0231(16) 0.0058(13) 0.0067(13) 0.0035(13)
N4 0.0288(18) 0.0197(15) 0.0329(19) 0.0086(13) 0.0073(15) 0.0030(13)
N100 0.0252(17) 0.0360(19) 0.0228(17) -0.0033(14) 0.0044(14) -0.0070(14)
N110 0.0350(19) 0.0202(15) 0.0279(18) 0.0016(13) 0.0081(15) -0.0023(14)
C1 0.027(2) 0.0207(17) 0.0244(19) -0.0005(14) 0.0049(16) 0.0007(14)
C2 0.031(2) 0.0196(17) 0.030(2) -0.0028(15) 0.0095(17) -0.0013(15)
C3 0.036(2) 0.024(2) 0.049(3) -0.0018(19) 0.013(2) 0.0006(17)
C4 0.047(3) 0.024(2) 0.066(4) -0.001(2) 0.022(3) 0.006(2)
C5 0.056(3) 0.019(2) 0.052(3) -0.0023(19) 0.021(3) 0.0005(19)
C6 0.045(3) 0.026(2) 0.034(2) -0.0029(17) 0.014(2) -0.0062(18)
C7 0.036(2) 0.0227(18) 0.0236(19) -0.0015(15) 0.0100(17) -0.0016(16)
C8 0.0228(18) 0.0259(18) 0.0216(18) 0.0051(14) 0.0064(15) -0.0014(14)
C9 0.0228(18) 0.030(2) 0.0204(18) 0.0013(15) 0.0049(15) -0.0007(15)
C10 0.0246(19) 0.032(2) 0.025(2) -0.0023(16) 0.0050(16) -0.0052(16)
C11 0.026(2) 0.042(2) 0.027(2) -0.0015(18) 0.0047(17) -0.0091(18)
C12 0.021(2) 0.047(3) 0.029(2) 0.0001(19) 0.0050(17) -0.0044(18)
C13 0.025(2) 0.037(2) 0.029(2) 0.0015(17) 0.0047(16) 0.0029(17)
C14 0.0229(19) 0.032(2) 0.0222(18) 0.0034(15) 0.0054(15) -0.0013(15)
C15 0.027(2) 0.0208(17) 0.0250(19) -0.0026(14) 0.0088(16) 0.0017(14)
C16 0.027(2) 0.0218(18) 0.0209(18) 0.0022(14) 0.0041(15) 0.0024(14)
C17 0.034(2) 0.039(2) 0.023(2) 0.0019(18) 0.0047(17) -0.0015(19)
C18 0.042(3) 0.041(2) 0.023(2) 0.0005(18) 0.0020(18) -0.006(2)
C19 0.031(2) 0.040(2) 0.031(2) 0.0022(18) -0.0049(18) -0.0054(18)
C20 0.028(2) 0.031(2) 0.028(2) 0.0000(16) 0.0018(17) -0.0049(16)
C21 0.0252(19) 0.0176(16) 0.0257(19) -0.0002(14) 0.0046(15) -0.0010(14)
C22 0.024(2) 0.0237(19) 0.035(2) 0.0067(16) 0.0018(17) 0.0034(15)
C23 0.037(3) 0.026(2) 0.050(3) 0.000(2) -0.003(2) 0.0086(18)
C24 0.087(5) 0.040(3) 0.082(5) -0.010(3) 0.031(4) 0.016(3)
C25 0.136(8) 0.050(4) 0.110(7) -0.020(4) 0.049(6) 0.027(5)
C26 0.113(7) 0.034(3) 0.096(6) -0.012(4) -0.017(5) 0.025(4)
C27 0.089(5) 0.026(3) 0.075(5) 0.007(3) -0.016(4) 0.007(3)
C28 0.075(4) 0.025(2) 0.047(3) 0.004(2) -0.014(3) 0.003(2)
C100 0.029(2) 0.049(3) 0.027(2) 0.0045(19) 0.0065(18) 0.0010(19)
C101 0.032(3) 0.066(4) 0.034(3) 0.015(2) 0.002(2) 0.000(2)
C102 0.043(3) 0.078(4) 0.021(2) 0.008(2) -0.001(2) -0.023(3)
C103 0.062(4) 0.053(3) 0.029(2) -0.006(2) 0.015(2) -0.016(3)
C104 0.052(3) 0.034(2) 0.030(2) -0.0062(18) 0.016(2) -0.012(2)
C110 0.040(3) 0.027(2) 0.037(2) 0.0036(18) 0.009(2) -0.0050(18)
C111 0.066(4) 0.033(2) 0.041(3) 0.005(2) 0.019(3) -0.009(2)
C112 0.108(6) 0.033(3) 0.034(3) 0.009(2) 0.011(3) -0.005(3)
C113 0.094(5) 0.038(3) 0.031(3) 0.004(2) -0.007(3) -0.012(3)
C114 0.057(3) 0.029(2) 0.031(2) 0.0018(18) -0.002(2) -0.010(2)
N600 0.055(4) 0.054(3) 0.080(5) 0.017(3) -0.021(3) -0.003(3)
C600 0.055(4) 0.054(3) 0.080(5) 0.017(3) -0.021(3) -0.003(3)
C601 0.047(4) 0.107(6) 0.052(4) -0.013(4) -0.011(3) -0.022(4)
C602 0.050(4) 0.052(4) 0.129(7) -0.035(4) 0.038(4) -0.022(3)
N200 0.050(5) 0.018(3) 0.030(4) 0.010(3) 0.016(3) 0.002(3)
C200 0.036(4) 0.018(3) 0.022(4) 0.000(3) 0.009(3) -0.003(3)
C201 0.032(5) 0.030(5) 0.032(5) 0.012(4) 0.017(4) 0.005(4)
C202 0.034(6) 0.012(4) 0.088(15) 0.010(6) 0.019(6) 0.004(4)
C203 0.041(7) 0.034(6) 0.070(12) -0.018(6) -0.013(8) 0.000(5)
C204 0.081(10) 0.051(7) 0.028(6) 0.011(5) 0.009(6) 0.024(7)
C830 0.21(2) 0.028(6) 0.118(14) -0.006(7) 0.130(15) -0.019(9)
O830 0.073(6) 0.031(4) 0.052(5) 0.016(3) 0.002(4) -0.007(4)
N210 0.121(11) 0.224(19) 0.112(11) 0.095(13) -0.024(10) -0.088(14)
C210 0.157(15) 0.28(3) 0.124(15) 0.105(17) -0.064(11) -0.148(18)
C211 0.22(2) 0.16(2) 0.067(10) 0.036(13) -0.037(12) -0.110(19)
C212 0.155(17) 0.10(2) 0.056(11) 0.015(12) 0.048(12) 0.047(15)
C213 0.094(13) 0.13(2) 0.070(12) -0.002(14) 0.033(9) 0.011(13)
C214 0.095(11) 0.16(2) 0.044(9) 0.022(12) 0.009(8) 0.005(16)
O820 0.121(7) 0.067(5) 0.086(5) 0.000 0.055(5) 0.000
O510 0.011(4) 0.012(4) 0.020(4) 0.005(3) 0.005(3) 0.003(4)
C810 0.058(7) 0.029(5) 0.041(6) 0.004(4) 0.014(5) 0.011(4)
O810 0.038(3) 0.018(3) 0.042(4) 0.021(2) 0.020(3) 0.012(2)
C500 0.109(14) 0.102(12) 0.066(10) 0.022(9) 0.017(10) -0.014(11)
O500 0.035(7) 0.036(8) 0.040(6) 0.001(5) 0.010(4) -0.016(4)

loop_
_atom_type_symbol
_atom_type_description
_atom_type_scat_dispersion_real
_atom_type_scat_dispersion_imag
_atom_type_scat_source
C C 0.0031 0.0016 'International Tables Vol C Tables 4.2.6.8 and 6.1.1.4'
H H 0.0000 0.0000 'International Tables Vol C Tables 4.2.6.8 and 6.1.1.4'
N N 0.0061 0.0033 'International Tables Vol C Tables 4.2.6.8 and 6.1.1.4'
O O 0.0109 0.0061 'International Tables Vol C Tables 4.2.6.8 and 6.1.1.4'
Ga Ga 0.2310 1.6140 'International Tables Vol C Tables 4.2.6.8 and 6.1.1.4'
Tb Tb -0.1720 4.1540 'International Tables Vol C Tables 4.2.6.8 and 6.1.1.4'

loop_
_geom_angle_atom_site_label_1
_geom_angle_atom_site_label_2
_geom_angle_atom_site_label_3
_geom_angle
_geom_angle_site_symmetry_1
_geom_angle_site_symmetry_3
O1 Tb1 O9 99.33(11) . .
O1 Tb1 O2 134.77(10) . .
O9 Tb1 O2 81.21(10) . .
O1 Tb1 O2 67.18(10) . 7_557
O9 Tb1 O2 80.26(10) . 7_557
O2 Tb1 O2 68.41(11) . 7_557
O1 Tb1 O5 151.10(10) . .
O9 Tb1 O5 94.86(10) . .
O2 Tb1 O5 72.18(9) . .
O2 Tb1 O5 140.58(9) 7_557 .
O1 Tb1 O510 90.2(4) . .
O9 Tb1 O510 152.3(3) . .
O2 Tb1 O510 73.7(3) . .
O2 Tb1 O510 79.6(4) 7_557 .
O5 Tb1 O510 88.8(4) . .
O1 Tb1 O7 87.45(10) . .
O9 Tb1 O7 71.05(9) . .
O2 Tb1 O7 133.23(9) . .
O2 Tb1 O7 137.90(10) 7_557 .
O5 Tb1 O7 73.51(9) . .
O510 Tb1 O7 135.8(3) . .
O1 Tb1 O500 84.0(5) . .
O9 Tb1 O500 151.0(5) . .
O2 Tb1 O500 76.4(5) . .
O2 Tb1 O500 74.5(5) 7_557 .
O5 Tb1 O500 95.6(5) . .
O510 Tb1 O500 6.8(8) . .
O7 Tb1 O500 138.0(5) . .
O1 Tb1 O11 80.17(10) . .
O9 Tb1 O11 134.79(9) . .
O2 Tb1 O11 130.43(10) . .
O2 Tb1 O11 136.51(9) 7_557 .
O5 Tb1 O11 72.01(9) . .
O510 Tb1 O11 72.4(3) . .
O7 Tb1 O11 63.75(9) . .
O500 Tb1 O11 74.3(5) . .
O1 Tb1 Ga1 96.51(7) . .
O9 Tb1 Ga1 102.76(7) . .
O2 Tb1 Ga1 127.78(7) . .
O2 Tb1 Ga1 163.68(7) 7_557 .
O5 Tb1 Ga1 55.62(6) . .
O510 Tb1 Ga1 102.0(4) . .
O7 Tb1 Ga1 34.94(7) . .
O500 Tb1 Ga1 105.5(5) . .
O11 Tb1 Ga1 34.05(6) . .
O1 Tb1 Tb1 100.93(7) . 7_557
O9 Tb1 Tb1 78.78(7) . 7_557
O2 Tb1 Tb1 34.31(7) . 7_557
O2 Tb1 Tb1 34.10(6) 7_557 7_557
O5 Tb1 Tb1 106.48(6) . 7_557
O510 Tb1 Tb1 73.8(3) . 7_557
O7 Tb1 Tb1 149.64(7) . 7_557
O500 Tb1 Tb1 72.3(5) . 7_557
O11 Tb1 Tb1 146.19(6) . 7_557
Ga1 Tb1 Tb1 162.025(11) . 7_557
O6 Ga1 O8 92.73(13) . .
O6 Ga1 O10 92.83(13) . .
O8 Ga1 O10 93.73(13) . .
O6 Ga1 N2 89.82(13) . .
O8 Ga1 N2 99.80(13) . .
O10 Ga1 N2 166.07(13) . .
O6 Ga1 O11 107.82(13) . .
O8 Ga1 O11 159.05(12) . .
O10 Ga1 O11 81.46(12) . .
N2 Ga1 O11 84.71(12) . .
O6 Ga1 O7 171.36(12) . .
O8 Ga1 O7 79.35(11) . .
O10 Ga1 O7 91.13(12) . .
N2 Ga1 O7 88.17(12) . .
O11 Ga1 O7 80.36(11) . .
O6 Ga1 Tb1 143.20(10) . .
O8 Ga1 Tb1 117.80(8) . .
O10 Ga1 Tb1 104.31(9) . .
N2 Ga1 Tb1 66.38(9) . .
O11 Ga1 Tb1 45.39(8) . .
O7 Ga1 Tb1 42.17(7) . .
O3 Ga2 O5 175.97(12) . .
O3 Ga2 O4 94.80(12) . .
O5 Ga2 O4 81.46(11) . .
O3 Ga2 N1 94.21(13) . .
O5 Ga2 N1 89.60(12) . .
O4 Ga2 N1 170.59(12) . .
O3 Ga2 N110 89.36(13) . .
O5 Ga2 N110 89.05(12) . .
O4 Ga2 N110 88.71(13) . .
N1 Ga2 N110 94.11(14) . .
O3 Ga2 N100 90.78(14) . .
O5 Ga2 N100 90.54(13) . .
O4 Ga2 N100 87.22(13) . .
N1 Ga2 N100 89.94(14) . .
N110 Ga2 N100 175.93(14) . .
C1 O1 Tb1 120.0(2) . .
N1 O2 Tb1 129.9(2) . .
N1 O2 Tb1 117.9(2) . 7_557
Tb1 O2 Tb1 111.59(11) . 7_557
C7 O3 Ga2 125.0(3) 7_557 .
C8 O4 Ga2 111.7(2) . .
N2 O5 Ga2 111.7(2) . .
N2 O5 Tb1 120.3(2) . .
Ga2 O5 Tb1 127.64(12) . .
C14 O6 Ga1 125.0(3) . .
C15 O7 Ga1 111.9(2) . .
C15 O7 Tb1 132.4(2) . .
Ga1 O7 Tb1 102.88(11) . .
N3 O8 Ga1 111.2(2) . .
C21 O9 Tb1 138.6(2) . .
C22 O10 Ga1 112.6(3) . .
N4 O11 Ga1 107.9(2) . .
N4 O11 Tb1 116.1(2) . .
Ga1 O11 Tb1 100.55(11) . .
C1 N1 O2 113.4(3) 7_557 .
C1 N1 Ga2 127.6(3) 7_557 .
O2 N1 Ga2 118.2(2) . .
C8 N2 O5 113.3(3) . .
C8 N2 Ga1 129.3(3) . .
O5 N2 Ga1 117.3(2) . .
C15 N3 O8 118.9(3) . .
C22 N4 O11 119.0(3) . .
C100 N100 C104 117.9(4) . .
C100 N100 Ga2 122.9(3) . .
C104 N100 Ga2 119.1(3) . .
C114 N110 C110 118.2(4) . .
C114 N110 Ga2 121.9(3) . .
C110 N110 Ga2 119.9(3) . .
O1 C1 N1 121.5(4) . 7_557
O1 C1 C2 118.8(4) . .
N1 C1 C2 119.7(4) 7_557 .
C3 C2 C7 118.7(4) . .
C3 C2 C1 116.2(4) . .
C7 C2 C1 125.1(4) . .
C4 C3 C2 121.9(5) . .
C5 C4 C3 119.1(5) . .
C6 C5 C4 120.3(4) . .
C5 C6 C7 122.0(5) . .
O3 C7 C6 117.2(4) 7_557 .
O3 C7 C2 124.8(4) 7_557 .
C6 C7 C2 118.0(4) . .
O4 C8 N2 121.7(4) . .
O4 C8 C9 119.8(4) . .
N2 C8 C9 118.5(4) . .
C10 C9 C14 119.6(4) . .
C10 C9 C8 116.8(4) . .
C14 C9 C8 123.6(4) . .
C11 C10 C9 121.5(4) . .
C10 C11 C12 119.1(4) . .
C13 C12 C11 120.4(4) . .
C12 C13 C14 121.7(4) . .
O6 C14 C13 117.6(4) . .
O6 C14 C9 124.8(4) . .
C13 C14 C9 117.6(4) . .
O7 C15 N3 117.2(4) . .
O7 C15 C16 121.9(3) . .
N3 C15 C16 120.8(4) . .
C17 C16 C21 120.4(4) . .
C17 C16 C15 119.8(4) . .
C21 C16 C15 119.8(3) . .
C18 C17 C16 120.9(4) . .
C17 C18 C19 119.1(4) . .
C20 C19 C18 120.7(4) . .
C19 C20 C21 122.0(4) . .
O9 C21 C20 120.6(4) . .
O9 C21 C16 122.6(4) . .
C20 C21 C16 116.8(4) . .
O10 C22 N4 119.0(4) . .
O10 C22 C23 119.6(4) . .
N4 C22 C23 121.4(4) . .
C24 C23 C28 118.7(5) . .
C24 C23 C22 117.7(5) . .
C28 C23 C22 123.5(5) . .
C23 C24 C25 120.5(7) . .
C26 C25 C24 120.1(8) . .
C27 C26 C25 120.3(6) . .
C26 C27 C28 121.3(7) . .
O12 C28 C23 118.8(5) . .
O12 C28 C27 122.0(6) . .
C23 C28 C27 119.2(6) . .
N100 C100 C101 122.7(5) . .
C102 C101 C100 118.5(5) . .
C103 C102 C101 119.0(5) . .
C104 C103 C102 119.0(5) . .
N100 C104 C103 122.8(5) . .
N110 C110 C111 122.4(5) . .
C112 C111 C110 118.8(5) . .
C111 C112 C113 119.5(5) . .
C112 C113 C114 118.3(5) . .
N110 C114 C113 122.8(5) . .
C600 N600 C601 119.6(4) 2_556 .
C602 C601 N600 121.6(6) . .
C602 C602 C601 118.8(4) 2_556 .
C200 N200 C204 116.1(8) . .
N200 C200 C201 123.0(9) . .
C202 C201 C200 117.4(10) . .
C201 C202 C203 120.6(10) . .
C204 C203 C202 118.3(12) . .
N200 C204 C203 124.2(12) . .
C214 N210 C210 116.5(17) . .
N210 C210 C211 120.0(19) . .
C212 C211 C210 119.1(17) . .
C211 C212 C213 119(2) . .
C214 C213 C212 120(2) . .
C213 C214 N210 122.8(18) . .
C500 O500 Tb1 127.5(16) . .

loop_
_geom_bond_atom_site_label_1
_geom_bond_atom_site_label_2
_geom_bond_distance
_geom_bond_site_symmetry_2
Tb1 O1 2.272(3) .
Tb1 O9 2.303(3) .
Tb1 O2 2.311(3) .
Tb1 O2 2.323(3) 7_557
Tb1 O5 2.333(3) .
Tb1 O510 2.358(18) .
Tb1 O7 2.417(3) .
Tb1 O500 2.46(2) .
Tb1 O11 2.541(3) .
Tb1 Ga1 3.5091(5) .
Tb1 Tb1 3.8323(4) 7_557
Ga1 O6 1.880(3) .
Ga1 O8 1.949(3) .
Ga1 O10 1.963(3) .
Ga1 N2 1.998(3) .
Ga1 O11 1.999(3) .
Ga1 O7 2.062(3) .
Ga2 O3 1.874(3) .
Ga2 O5 1.952(3) .
Ga2 O4 1.954(3) .
Ga2 N1 1.963(3) .
Ga2 N110 2.133(4) .
Ga2 N100 2.165(4) .
O1 C1 1.281(5) .
O2 N1 1.392(4) .
O2 Tb1 2.323(3) 7_557
O3 C7 1.333(5) 7_557
O4 C8 1.289(5) .
O5 N2 1.398(4) .
O6 C14 1.324(5) .
O7 C15 1.287(5) .
O8 N3 1.373(4) .
O9 C21 1.311(5) .
O10 C22 1.280(5) .
O11 N4 1.373(4) .
O12 C28 1.321(8) .
N1 C1 1.313(5) 7_557
N2 C8 1.310(5) .
N3 C15 1.309(5) .
N4 C22 1.299(6) .
N100 C100 1.321(6) .
N100 C104 1.340(6) .
N110 C114 1.332(6) .
N110 C110 1.336(5) .
C1 N1 1.313(5) 7_557
C1 C2 1.478(5) .
C2 C3 1.402(6) .
C2 C7 1.407(6) .
C3 C4 1.378(6) .
C4 C5 1.375(7) .
C5 C6 1.369(7) .
C6 C7 1.400(6) .
C7 O3 1.333(5) 7_557
C8 C9 1.475(5) .
C9 C10 1.398(6) .
C9 C14 1.414(6) .
C10 C11 1.378(6) .
C11 C12 1.387(7) .
C12 C13 1.376(6) .
C13 C14 1.402(6) .
C15 C16 1.462(6) .
C16 C17 1.399(6) .
C16 C21 1.415(5) .
C17 C18 1.378(7) .
C18 C19 1.383(7) .
C19 C20 1.372(6) .
C20 C21 1.400(6) .
C22 C23 1.474(6) .
C23 C24 1.369(8) .
C23 C28 1.380(8) .
C24 C25 1.381(9) .
C25 C26 1.368(12) .
C26 C27 1.312(11) .
C27 C28 1.405(8) .
C100 C101 1.382(7) .
C101 C102 1.374(8) .
C102 C103 1.367(9) .
C103 C104 1.365(7) .
C110 C111 1.374(7) .
C111 C112 1.370(9) .
C112 C113 1.376(8) .
C113 C114 1.377(7) .
N600 C600 1.298(12) 2_556
N600 C601 1.371(10) .
C601 C602 1.357(11) .
C602 C602 1.348(17) 2_556
N200 C200 1.330(10) .
N200 C204 1.338(15) .
C200 C201 1.393(13) .
C201 C202 1.347(19) .
C202 C203 1.358(17) .
C203 C204 1.339(16) .
C830 O830 1.325(13) .
N210 C214 1.343(18) .
N210 C210 1.352(18) .
C210 C211 1.44(2) .
C211 C212 1.33(2) .
C212 C213 1.35(2) .
C213 C214 1.342(19) .
C810 O810 1.342(13) .
C500 O500 1.477(17) .
